data_1569845
loop_
_publ_author_name
'Rauber, Daniel'
'Philippi, Frederik'
'Schroeder, Daniel'
'Morgenstern, Bernd'
'White, Andrew J. P.'
'Jochum, Marlon'
'Welton, Tom'
'Kay, Christopher W. M.'

_publ_section_title
;
 Room temperature ionic liquids with two symmetric ions.
;
_journal_issue 37
_journal_name_full 'Chemical science'
_journal_page_first 10340
_journal_page_last 10346
_journal_paper_doi 10.1039/d3sc03240j
_journal_volume 14
_journal_year 2023
_chemical_absolute_configuration ad
_chemical_formula_moiety 'C16 H36 O4 P, Br'
_chemical_formula_sum 'C16 H36 Br O4 P'
_chemical_formula_weight 403.33
_space_group_crystal_system monoclinic
_space_group_IT_number 5
_space_group_name_Hall 'C 2y'
_space_group_name_H-M_alt 'C 1 2 1'
_atom_sites_solution_hydrogens geom
_atom_sites_solution_primary direct
_atom_sites_solution_secondary difmap
_audit_creation_method SHELXL-2018/3
_audit_update_record
;
2023-05-05 deposited with the CCDC.	2023-09-08 downloaded from the CCDC.
;
_cell_angle_alpha 90
_cell_angle_beta 99.864(5)
_cell_angle_gamma 90
_cell_formula_units_Z 2
_cell_length_a 22.6790(12)
_cell_length_b 5.6876(3)
_cell_length_c 8.1653(4)
_cell_measurement_reflns_used 934
_cell_measurement_temperature 173(2)
_cell_measurement_theta_max 26.7120
_cell_measurement_theta_min 3.3420
_cell_volume 1037.66(9)
_computing_cell_refinement 'CrysAlisPro, Rigaku OD'
_computing_data_collection 'CrysAlisPro, Rigaku OD'
_computing_data_reduction 'CrysAlisPro, Rigaku OD'
_computing_molecular_graphics 'Bruker SHELXTL'
_computing_publication_material 'CIFTAB-2014 (Sheldrick, 2017)'
_computing_structure_refinement
;
SHELXL-2018/3 (Sheldrick, 2018),                                              
SHELXLe Rev 1000 (Huebschle et al., 2011)
;
_computing_structure_solution 'SHELXS-2014 (Sheldrick, 2017)'
_diffrn_ambient_temperature 173(2)
_diffrn_detector_area_resol_mean 16.0382
_diffrn_measured_fraction_theta_full 0.988
_diffrn_measured_fraction_theta_max 0.988
_diffrn_measurement_device_type 'Agilent Xcalibur 3 E'
_diffrn_measurement_method 'omega scans'
_diffrn_radiation_type MoK\a
_diffrn_radiation_wavelength 0.71073
_diffrn_reflns_av_R_equivalents 0.0118
_diffrn_reflns_av_unetI/netI 0.0262
_diffrn_reflns_Laue_measured_fraction_full 0.988
_diffrn_reflns_Laue_measured_fraction_max 0.988
_diffrn_reflns_limit_h_max 19
_diffrn_reflns_limit_h_min -26
_diffrn_reflns_limit_k_max 4
_diffrn_reflns_limit_k_min -6
_diffrn_reflns_limit_l_max 9
_diffrn_reflns_limit_l_min -6
_diffrn_reflns_number 1722
_diffrn_reflns_point_group_measured_fraction_full 0.714
_diffrn_reflns_point_group_measured_fraction_max 0.714
_diffrn_reflns_theta_full 25.008
_diffrn_reflns_theta_max 25.008
_diffrn_reflns_theta_min 2.532
_diffrn_source 'Enhance (Mo) X-ray Source'
_exptl_absorpt_coefficient_mu 2.071
_exptl_absorpt_correction_T_max 0.898
_exptl_absorpt_correction_T_min 0.787
_exptl_absorpt_correction_type analytical
_exptl_absorpt_process_details
;
CrysAlisPro 1.171.38.46 (Rigaku Oxford Diffraction, 2015)
Analytical numeric absorption correction using a multifaceted crystal
model based on expressions derived by R.C. Clark & J.S. Reid.
(Clark, R. C. & Reid, J. S. (1995). Acta Cryst. A51, 887-897)
Empirical absorption correction using spherical harmonics,
implemented in SCALE3 ABSPACK scaling algorithm.
;
_exptl_crystal_colour Colourless
_exptl_crystal_density_diffrn 1.291
_exptl_crystal_density_meas ?
_exptl_crystal_description needles
_exptl_crystal_F_000 428
_exptl_crystal_size_max 0.300
_exptl_crystal_size_mid 0.100
_exptl_crystal_size_min 0.070
_refine_diff_density_max 0.207
_refine_diff_density_min -0.204
_refine_diff_density_rms 0.039
_refine_ls_abs_structure_details
;
 Classical Flack method preferred over Parsons because s.u. lower.
;
_refine_ls_abs_structure_Flack -0.019(10)
_refine_ls_extinction_method none
_refine_ls_goodness_of_fit_ref 1.045
_refine_ls_hydrogen_treatment constr
_refine_ls_matrix_type full
_refine_ls_number_parameters 103
_refine_ls_number_reflns 1309
_refine_ls_number_restraints 1
_refine_ls_restrained_S_all 1.044
_refine_ls_R_factor_all 0.0219
_refine_ls_R_factor_gt 0.0205
_refine_ls_shift/su_max 0.000
_refine_ls_shift/su_mean 0.000
_refine_ls_structure_factor_coef Fsqd
_refine_ls_weighting_details 'w=1/[\s^2^(Fo^2^)+(0.0238P)^2^+0.2240P] where P=(Fo^2^+2Fc^2^)/3'
_refine_ls_weighting_scheme calc
_refine_ls_wR_factor_gt 0.0471
_refine_ls_wR_factor_ref 0.0479
_reflns_Friedel_coverage 0.301
_reflns_Friedel_fraction_full 0.371
_reflns_Friedel_fraction_max 0.371
_reflns_number_gt 1269
_reflns_number_total 1309
_reflns_threshold_expression 'I > 2\s(I)'
_cod_data_source_file d3sc03240j3.cif
_cod_data_source_block TW2109_bm
_cod_depositor_comments
;
The following automatic conversions were performed:

data item '_exptl_crystal_density_meas' value 'not measured' was
changed to '?' -- the value is perceived as not measured.

Automatic conversion script
Id: cif_fix_values 8170 2020-07-09 18:12:32Z antanas 

 Adding full bibliography for 1569843--1569847.cif.
;
_cod_original_sg_symbol_H-M 'C 2'
_cod_database_code 1569845
_shelx_shelxl_version_number 2018/3
_shelx_space_group_comment
;
The symmetry employed for this shelxl refinement is uniquely defined
by the following loop, which should always be used as a source of
symmetry information in preference to the above space-group names.
They are only intended as comments.
;
_shelx_estimated_absorpt_t_min 0.575
_shelx_estimated_absorpt_t_max 0.869

loop_
_space_group_symop_operation_xyz
'x, y, z'
'-x, y, -z'
'x+1/2, y+1/2, z'
'-x+1/2, y+1/2, -z'

loop_
_atom_site_label
_atom_site_type_symbol
_atom_site_fract_x
_atom_site_fract_y
_atom_site_fract_z
_atom_site_U_iso_or_equiv
_atom_site_adp_type
_atom_site_occupancy
_atom_site_site_symmetry_order
_atom_site_calc_flag
_atom_site_refinement_flags_posn
_atom_site_refinement_flags_adp
_atom_site_refinement_flags_occupancy
_atom_site_disorder_assembly
_atom_site_disorder_group
Br1 Br 0.500000 0.97540(2) 1.000000 0.03502(16) Uani 1 2 d S T P . .
O1 O 0.33111(11) 0.8350(5) 0.5895(3) 0.0410(6) Uani 1 1 d . . . . .
C1 C 0.45200(14) 0.6805(6) 0.5983(4) 0.0262(7) Uani 1 1 d . . . . .
H1A H 0.476903 0.772018 0.687503 0.031 Uiso 1 1 calc R U . . .
H1B H 0.431517 0.793612 0.515380 0.031 Uiso 1 1 calc R U . . .
P1 P 0.500000 0.4977(3) 0.500000 0.0205(3) Uani 1 2 d S T P . .
C2 C 0.40483(13) 0.5454(6) 0.6729(4) 0.0346(9) Uani 1 1 d . . . . .
H2A H 0.383402 0.436014 0.588831 0.042 Uiso 1 1 calc R U . . .
H2B H 0.424634 0.451206 0.768696 0.042 Uiso 1 1 calc R U . . .
O2 O 0.33477(11) 0.1597(5) 0.2300(3) 0.0430(6) Uani 1 1 d . . . . .
C3 C 0.36058(14) 0.7123(7) 0.7294(4) 0.0354(8) Uani 1 1 d . . . . .
H3A H 0.331192 0.623399 0.781816 0.042 Uiso 1 1 calc R U . . .
H3B H 0.381709 0.824050 0.812242 0.042 Uiso 1 1 calc R U . . .
C5 C 0.45493(14) 0.3140(6) 0.3499(4) 0.0272(7) Uani 1 1 d . . . . .
H5A H 0.481442 0.224551 0.287993 0.033 Uiso 1 1 calc R U . . .
H5B H 0.433314 0.199160 0.408956 0.033 Uiso 1 1 calc R U . . .
C4 C 0.29194(15) 1.0095(9) 0.6317(5) 0.0504(12) Uani 1 1 d . . . . .
H4A H 0.273542 1.093591 0.531076 0.076 Uiso 1 1 calc R U . . .
H4B H 0.314496 1.120759 0.710235 0.076 Uiso 1 1 calc R U . . .
H4C H 0.260633 0.935310 0.683078 0.076 Uiso 1 1 calc R U . . .
C6 C 0.40927(12) 0.4515(9) 0.2256(3) 0.0343(7) Uani 1 1 d . . . . .
H6A H 0.386739 0.560688 0.286406 0.041 Uiso 1 1 calc R U . . .
H6B H 0.430456 0.545822 0.151861 0.041 Uiso 1 1 calc R U . . .
C8 C 0.29947(14) -0.0229(12) 0.1491(4) 0.0505(8) Uani 1 1 d . . . . .
H8A H 0.279786 -0.106918 0.229585 0.076 Uiso 1 1 calc R U . . .
H8B H 0.324921 -0.132166 0.099902 0.076 Uiso 1 1 calc R U . . .
H8C H 0.269080 0.043186 0.061326 0.076 Uiso 1 1 calc R U . . .
C7 C 0.36624(15) 0.2841(7) 0.1222(4) 0.0349(8) Uani 1 1 d . . . . .
H7A H 0.337821 0.372945 0.039219 0.042 Uiso 1 1 calc R U . . .
H7B H 0.388530 0.172875 0.062282 0.042 Uiso 1 1 calc R U . . .

loop_
_atom_site_aniso_label
_atom_site_aniso_U_11
_atom_site_aniso_U_22
_atom_site_aniso_U_33
_atom_site_aniso_U_23
_atom_site_aniso_U_13
_atom_site_aniso_U_12
Br1 0.0350(2) 0.0453(3) 0.0249(2) 0.000 0.00580(17) 0.000
O1 0.0380(14) 0.0504(16) 0.0343(13) -0.0021(12) 0.0050(11) 0.0142(12)
C1 0.0300(17) 0.0247(17) 0.0257(16) -0.0028(14) 0.0101(13) -0.0005(14)
P1 0.0230(5) 0.0190(8) 0.0201(4) 0.000 0.0051(4) 0.000
C2 0.0320(16) 0.038(2) 0.0372(17) 0.0082(15) 0.0165(15) 0.0018(15)
O2 0.0404(14) 0.0524(17) 0.0387(14) -0.0113(13) 0.0140(12) -0.0175(12)
C3 0.0308(18) 0.046(2) 0.0320(18) 0.0023(17) 0.0139(15) -0.0013(17)
C5 0.0290(17) 0.0282(18) 0.0230(16) -0.0011(14) 0.0006(13) -0.0006(14)
C4 0.0423(19) 0.045(3) 0.065(2) -0.002(2) 0.0130(17) 0.011(2)
C6 0.0331(15) 0.0372(19) 0.0297(14) 0.007(2) -0.0032(12) -0.003(2)
C8 0.0396(17) 0.051(2) 0.0581(19) -0.006(3) 0.0000(15) -0.009(3)
C7 0.0293(18) 0.045(2) 0.0276(18) 0.0039(16) -0.0021(15) -0.0015(17)

loop_
_atom_type_symbol
_atom_type_description
_atom_type_scat_dispersion_real
_atom_type_scat_dispersion_imag
_atom_type_scat_source
Br Br -0.2901 2.4595 'International Tables Vol C Tables 4.2.6.8 and 6.1.1.4'
C C 0.0033 0.0016 'International Tables Vol C Tables 4.2.6.8 and 6.1.1.4'
O O 0.0106 0.0060 'International Tables Vol C Tables 4.2.6.8 and 6.1.1.4'
P P 0.1023 0.0942 'International Tables Vol C Tables 4.2.6.8 and 6.1.1.4'
H H 0.0000 0.0000 'International Tables Vol C Tables 4.2.6.8 and 6.1.1.4'

loop_
_geom_angle_atom_site_label_1
_geom_angle_atom_site_label_2
_geom_angle_atom_site_label_3
_geom_angle
_geom_angle_site_symmetry_1
_geom_angle_site_symmetry_3
_geom_angle_publ_flag
C3 O1 C4 112.4(2) . . ?
C2 C1 P1 114.1(2) . . ?
C2 C1 H1A 108.7 . . ?
P1 C1 H1A 108.7 . . ?
C2 C1 H1B 108.7 . . ?
P1 C1 H1B 108.7 . . ?
H1A C1 H1B 107.6 . . ?
C5 P1 C5 108.6(2) . 2_656 ?
C5 P1 C1 109.00(14) . . ?
C5 P1 C1 110.58(15) 2_656 . ?
C5 P1 C1 110.58(15) . 2_656 ?
C5 P1 C1 109.00(14) 2_656 2_656 ?
C1 P1 C1 109.0(2) . 2_656 ?
C3 C2 C1 110.7(3) . . ?
C3 C2 H2A 109.5 . . ?
C1 C2 H2A 109.5 . . ?
C3 C2 H2B 109.5 . . ?
C1 C2 H2B 109.5 . . ?
H2A C2 H2B 108.1 . . ?
C8 O2 C7 112.6(3) . . ?
O1 C3 C2 108.2(3) . . ?
O1 C3 H3A 110.1 . . ?
C2 C3 H3A 110.1 . . ?
O1 C3 H3B 110.1 . . ?
C2 C3 H3B 110.1 . . ?
H3A C3 H3B 108.4 . . ?
C6 C5 P1 113.4(3) . . ?
C6 C5 H5A 108.9 . . ?
P1 C5 H5A 108.9 . . ?
C6 C5 H5B 108.9 . . ?
P1 C5 H5B 108.9 . . ?
H5A C5 H5B 107.7 . . ?
O1 C4 H4A 109.5 . . ?
O1 C4 H4B 109.5 . . ?
H4A C4 H4B 109.5 . . ?
O1 C4 H4C 109.5 . . ?
H4A C4 H4C 109.5 . . ?
H4B C4 H4C 109.5 . . ?
C7 C6 C5 110.2(4) . . ?
C7 C6 H6A 109.6 . . ?
C5 C6 H6A 109.6 . . ?
C7 C6 H6B 109.6 . . ?
C5 C6 H6B 109.6 . . ?
H6A C6 H6B 108.1 . . ?
O2 C8 H8A 109.5 . . ?
O2 C8 H8B 109.5 . . ?
H8A C8 H8B 109.5 . . ?
O2 C8 H8C 109.5 . . ?
H8A C8 H8C 109.5 . . ?
H8B C8 H8C 109.5 . . ?
O2 C7 C6 108.3(3) . . ?
O2 C7 H7A 110.0 . . ?
C6 C7 H7A 110.0 . . ?
O2 C7 H7B 110.0 . . ?
C6 C7 H7B 110.0 . . ?
H7A C7 H7B 108.4 . . ?

loop_
_geom_bond_atom_site_label_1
_geom_bond_atom_site_label_2
_geom_bond_distance
_geom_bond_site_symmetry_2
_geom_bond_publ_flag
O1 C3 1.406(4) . ?
O1 C4 1.414(5) . ?
C1 C2 1.526(4) . ?
C1 P1 1.791(3) . ?
C1 H1A 0.9900 . ?
C1 H1B 0.9900 . ?
P1 C5 1.791(3) . ?
P1 C5 1.791(3) 2_656 ?
C2 C3 1.510(4) . ?
C2 H2A 0.9900 . ?
C2 H2B 0.9900 . ?
O2 C8 1.405(6) . ?
O2 C7 1.414(4) . ?
C3 H3A 0.9900 . ?
C3 H3B 0.9900 . ?
C5 C6 1.535(5) . ?
C5 H5A 0.9900 . ?
C5 H5B 0.9900 . ?
C4 H4A 0.9800 . ?
C4 H4B 0.9800 . ?
C4 H4C 0.9800 . ?
C6 C7 1.513(5) . ?
C6 H6A 0.9900 . ?
C6 H6B 0.9900 . ?
C8 H8A 0.9800 . ?
C8 H8B 0.9800 . ?
C8 H8C 0.9800 . ?
C7 H7A 0.9900 . ?
C7 H7B 0.9900 . ?

loop_
_geom_torsion_atom_site_label_1
_geom_torsion_atom_site_label_2
_geom_torsion_atom_site_label_3
_geom_torsion_atom_site_label_4
_geom_torsion
_geom_torsion_site_symmetry_1
_geom_torsion_site_symmetry_2
_geom_torsion_site_symmetry_3
_geom_torsion_site_symmetry_4
_geom_torsion_publ_flag
C2 C1 P1 C5 53.8(3) . . . . ?
C2 C1 P1 C5 -65.6(3) . . . 2_656 ?
C2 C1 P1 C1 174.6(3) . . . 2_656 ?
P1 C1 C2 C3 -171.3(2) . . . . ?
C4 O1 C3 C2 -175.3(3) . . . . ?
C1 C2 C3 O1 62.0(4) . . . . ?
C5 P1 C5 C6 173.6(3) 2_656 . . . ?
C1 P1 C5 C6 53.1(3) . . . . ?
C1 P1 C5 C6 -66.8(3) 2_656 . . . ?
P1 C5 C6 C7 -170.5(2) . . . . ?
C8 O2 C7 C6 -171.9(4) . . . . ?
C5 C6 C7 O2 61.9(3) . . . . ?
